data_2220149
loop_
_publ_author_name
'Xin, Chun-Wei'
'Liu, Fu-Chen'

_publ_section_title
;
 Poly[\m-azido-(\m~3~-nicotinato <i>N</i>-oxide)zinc(II)]
;
_journal_coeditor_code DN2407
_journal_issue 12
_journal_name_full 'Acta Crystallographica Section E'
_journal_page_first m1629
_journal_paper_doi 10.1107/S1600536808039275
_journal_volume 64
_journal_year 2008
_chemical_formula_iupac '[Zn (C6 H4 N O3) (N3)]'
_chemical_formula_moiety 'C6 H4 N4 O3 Zn'
_chemical_formula_sum 'C6 H4 N4 O3 Zn'
_chemical_formula_weight 245.50
_space_group_IT_number 14
_symmetry_cell_setting monoclinic
_symmetry_space_group_name_Hall '-P 2ybc'
_symmetry_space_group_name_H-M 'P 1 21/c 1'
_atom_sites_solution_hydrogens geom
_atom_sites_solution_primary direct
_atom_sites_solution_secondary difmap
_cell_angle_alpha 90.00
_cell_angle_beta 101.19(3)
_cell_angle_gamma 90.00
_cell_formula_units_Z 4
_cell_length_a 8.1132(16)
_cell_length_b 6.1342(12)
_cell_length_c 15.786(3)
_cell_measurement_reflns_used 6677
_cell_measurement_temperature 293(2)
_cell_measurement_theta_max 27.6
_cell_measurement_theta_min 3.1
_cell_volume 770.7(3)
_computing_cell_refinement 'CrystalClear (Rigaku, 2007)'
_computing_data_collection 'CrystalClear (Rigaku, 2007)'
_computing_data_reduction 'CrystalClear (Rigaku, 2007)'
_computing_molecular_graphics 'ORTEPIII (Burnett & Johnson, 1996) and PLATON (Spek, 2003)'
_computing_publication_material 'SHELXTL (Sheldrick, 2008)'
_computing_structure_refinement 'SHELXL97 (Sheldrick, 2008)'
_computing_structure_solution 'SHELXS97 (Sheldrick, 2008)'
_diffrn_ambient_temperature 293(2)
_diffrn_measured_fraction_theta_full 0.999
_diffrn_measured_fraction_theta_max 0.999
_diffrn_measurement_device_type 'Rigaku SCXmini'
_diffrn_measurement_method \w
_diffrn_radiation_monochromator graphite
_diffrn_radiation_source 'fine-focus sealed tube'
_diffrn_radiation_type MoK\a
_diffrn_radiation_wavelength 0.71073
_diffrn_reflns_av_R_equivalents 0.0908
_diffrn_reflns_av_sigmaI/netI 0.0764
_diffrn_reflns_limit_h_max 10
_diffrn_reflns_limit_h_min -10
_diffrn_reflns_limit_k_max 7
_diffrn_reflns_limit_k_min -7
_diffrn_reflns_limit_l_max 20
_diffrn_reflns_limit_l_min -20
_diffrn_reflns_number 7629
_diffrn_reflns_theta_full 27.47
_diffrn_reflns_theta_max 27.47
_diffrn_reflns_theta_min 3.30
_diffrn_standards_decay_% 0
_diffrn_standards_interval_count 0
_diffrn_standards_interval_time 0
_diffrn_standards_number 0
_exptl_absorpt_coefficient_mu 3.170
_exptl_absorpt_correction_T_max 1.000
_exptl_absorpt_correction_T_min 0.7862
_exptl_absorpt_correction_type multi-scan
_exptl_absorpt_process_details '(ABSCOR; Higashi, 1995)'
_exptl_crystal_colour PINK
_exptl_crystal_density_diffrn 2.116
_exptl_crystal_density_method 'not measured'
_exptl_crystal_description block
_exptl_crystal_F_000 488
_exptl_crystal_size_max 0.20
_exptl_crystal_size_mid 0.18
_exptl_crystal_size_min 0.15
_refine_diff_density_max 0.497
_refine_diff_density_min -0.522
_refine_ls_extinction_method none
_refine_ls_goodness_of_fit_ref 1.116
_refine_ls_hydrogen_treatment constr
_refine_ls_matrix_type full
_refine_ls_number_parameters 127
_refine_ls_number_reflns 1761
_refine_ls_number_restraints 0
_refine_ls_restrained_S_all 1.116
_refine_ls_R_factor_all 0.1027
_refine_ls_R_factor_gt 0.0650
_refine_ls_shift/su_max 0.000
_refine_ls_shift/su_mean 0.000
_refine_ls_structure_factor_coef Fsqd
_refine_ls_weighting_details 'calc w=1/[\s^2^(Fo^2^)+(0.0419P)^2^+1.4372P] where P=(Fo^2^+2Fc^2^)/3'
_refine_ls_weighting_scheme calc
_refine_ls_wR_factor_gt 0.1102
_refine_ls_wR_factor_ref 0.1217
_reflns_number_gt 1293
_reflns_number_total 1761
_reflns_threshold_expression I>2\s(I)
_cod_data_source_file dn2407.cif
_cod_data_source_block I
_cod_depositor_comments
;
The following automatic conversions were performed:
'_symmetry_cell_setting' value 'Monoclinic' changed to 'monoclinic'
according to '/home/saulius/struct/CIF-dictionaries/cif_core.dic'
dictionary named 'cif_core.dic' version 2.4.1 from 2010-06-29.

Automatic conversion script
Id: cif_fix_enum 1527 2010-12-29 10:47:43Z saulius 

The following automatic conversions were performed:

'_symmetry_cell_setting' value 'Monoclinic' changed to 'monoclinic'
according to /home/saulius/struct/CIF-dictionaries/cif_core.dic
dictionary named 'cif_core.dic' version 2.4.1 from 2010-06-29.

Automatic conversion script
Id: cif_fix_values 1715 2011-07-08 13:25:40Z adriana 
;
_cod_original_sg_symbol_H-M 'P 21/c'
_cod_database_code 2220149
_cod_database_fobs_code 2220149

loop_
_symmetry_equiv_pos_as_xyz
'x, y, z'
'-x, y+1/2, -z+1/2'
'-x, -y, -z'
'x, -y-1/2, z-1/2'

loop_
_atom_site_type_symbol
_atom_site_label
_atom_site_fract_x
_atom_site_fract_y
_atom_site_fract_z
_atom_site_U_iso_or_equiv
_atom_site_adp_type
_atom_site_calc_flag
_atom_site_refinement_flags
_atom_site_occupancy
Zn Zn1 0.92049(8) 1.07685(11) 0.77114(4) 0.0250(2) Uani d . 1
N N2 1.2498(6) 0.9185(8) 0.8332(3) 0.0259(10) Uani d . 1
O O3 0.9850(5) 0.8093(6) 1.1049(2) 0.0246(9) Uani d . 1
O O2 0.8412(5) 0.5276(7) 1.1413(3) 0.0396(11) Uani d . 1
O O1 0.7173(5) 0.9338(8) 0.7978(2) 0.0395(11) Uani d . 1
N N4 0.7150(5) 0.7746(8) 0.8558(3) 0.0261(11) Uani d . 1
C C6 0.8023(7) 0.7911(9) 0.9367(3) 0.0229(12) Uani d . 1
H H6A 0.8716 0.9110 0.9526 0.028 Uiso calc R 1
N N1 1.1263(6) 0.8822(7) 0.7773(3) 0.0268(11) Uani d . 1
C C5 0.6141(6) 0.6031(10) 0.8310(3) 0.0263(13) Uani d . 1
H H5A 0.5543 0.5953 0.7745 0.032 Uiso calc R 1
C C4 0.5987(7) 0.4421(10) 0.8872(4) 0.0308(14) Uani d . 1
H H4A 0.5276 0.3247 0.8700 0.037 Uiso calc R 1
C C2 0.7901(7) 0.6329(9) 0.9958(3) 0.0208(12) Uani d . 1
N N3 1.3654(6) 0.9564(8) 0.8842(3) 0.0361(13) Uani d . 1
C C3 0.6906(7) 0.4538(10) 0.9712(4) 0.0299(14) Uani d . 1
H H3A 0.6847 0.3418 1.0103 0.036 Uiso calc R 1
C C1 0.8807(7) 0.6564(9) 1.0894(4) 0.0232(12) Uani d . 1

loop_
_atom_site_aniso_label
_atom_site_aniso_U_11
_atom_site_aniso_U_22
_atom_site_aniso_U_33
_atom_site_aniso_U_12
_atom_site_aniso_U_13
_atom_site_aniso_U_23
Zn1 0.0290(4) 0.0231(4) 0.0213(3) 0.0007(3) 0.0006(2) 0.0007(3)
N2 0.030(3) 0.019(2) 0.030(3) -0.001(2) 0.008(2) 0.000(2)
O3 0.028(2) 0.024(2) 0.021(2) -0.0054(17) 0.0008(16) -0.0007(17)
O2 0.047(3) 0.046(3) 0.021(2) -0.024(2) -0.0064(18) 0.011(2)
O1 0.032(2) 0.055(3) 0.027(2) -0.014(2) -0.0085(17) 0.025(2)
N4 0.024(3) 0.033(3) 0.021(2) -0.002(2) 0.002(2) 0.005(2)
C6 0.026(3) 0.023(3) 0.019(3) -0.006(2) 0.000(2) -0.002(2)
N1 0.025(3) 0.025(3) 0.026(3) 0.004(2) -0.006(2) -0.007(2)
C5 0.022(3) 0.035(4) 0.020(3) -0.007(3) -0.002(2) -0.004(3)
C4 0.035(3) 0.027(3) 0.027(3) -0.012(3) -0.001(2) -0.008(3)
C2 0.023(3) 0.023(3) 0.018(3) 0.001(2) 0.004(2) -0.002(2)
N3 0.029(3) 0.036(3) 0.039(3) -0.006(2) -0.004(2) -0.004(3)
C3 0.039(4) 0.026(3) 0.024(3) -0.010(3) 0.004(3) 0.002(3)
C1 0.025(3) 0.024(3) 0.020(3) 0.002(2) 0.002(2) -0.003(2)

loop_
_atom_type_symbol
_atom_type_description
_atom_type_scat_dispersion_real
_atom_type_scat_dispersion_imag
_atom_type_scat_source
C C 0.0033 0.0016 ' International Tables Vol C Tables 4.2.6.8 and 6.1.1.4'
H H 0.0000 0.0000 ' International Tables Vol C Tables 4.2.6.8 and 6.1.1.4'
N N 0.0061 0.0033 ' International Tables Vol C Tables 4.2.6.8 and 6.1.1.4'
O O 0.0106 0.0060 ' International Tables Vol C Tables 4.2.6.8 and 6.1.1.4'
Zn Zn 0.2839 1.4301 ' International Tables Vol C Tables 4.2.6.8 and 6.1.1.4'

loop_
_geom_angle_atom_site_label_1
_geom_angle_atom_site_label_2
_geom_angle_atom_site_label_3
_geom_angle_site_symmetry_1
_geom_angle_site_symmetry_3
_geom_angle
O1 Zn1 N1 . 2_756 112.69(19)
O1 Zn1 N1 . . 115.93(19)
N1 Zn1 N1 2_756 . 130.49(12)
O1 Zn1 O3 . 3_777 96.82(16)
N1 Zn1 O3 2_756 3_777 93.02(17)
N1 Zn1 O3 . 3_777 90.14(16)
O1 Zn1 O2 . 4_575 87.86(18)
N1 Zn1 O2 2_756 4_575 85.13(18)
N1 Zn1 O2 . 4_575 87.80(17)
O3 Zn1 O2 3_777 4_575 175.31(17)
N3 N2 N1 . . 178.4(6)
C1 O3 Zn1 . 3_777 123.1(4)
C1 O2 Zn1 . 4_576 140.4(4)
N4 O1 Zn1 . . 126.1(3)
C6 N4 O1 . . 121.4(5)
C6 N4 C5 . . 121.1(5)
O1 N4 C5 . . 117.3(4)
N4 C6 C2 . . 120.3(5)
N4 C6 H6A . . 119.9
C2 C6 H6A . . 119.9
N2 N1 Zn1 . 2_746 120.5(4)
N2 N1 Zn1 . . 118.5(4)
Zn1 N1 Zn1 2_746 . 115.5(2)
N4 C5 C4 . . 120.7(5)
N4 C5 H5A . . 119.7
C4 C5 H5A . . 119.7
C5 C4 C3 . . 119.2(5)
C5 C4 H4A . . 120.4
C3 C4 H4A . . 120.4
C6 C2 C3 . . 119.5(5)
C6 C2 C1 . . 120.7(5)
C3 C2 C1 . . 119.7(5)
C2 C3 C4 . . 119.1(5)
C2 C3 H3A . . 120.4
C4 C3 H3A . . 120.4
O2 C1 O3 . . 127.3(5)
O2 C1 C2 . . 116.6(5)
O3 C1 C2 . . 116.1(5)

loop_
_geom_bond_atom_site_label_1
_geom_bond_atom_site_label_2
_geom_bond_site_symmetry_2
_geom_bond_distance
Zn1 O1 . 1.983(4)
Zn1 N1 2_756 2.031(5)
Zn1 N1 . 2.040(4)
Zn1 O3 3_777 2.079(4)
Zn1 O2 4_575 2.125(4)
N2 N3 . 1.134(6)
N2 N1 . 1.220(6)
O3 C1 . 1.255(6)
O2 C1 . 1.225(7)
O1 N4 . 1.342(6)
N4 C6 . 1.338(6)
N4 C5 . 1.344(7)
C6 C2 . 1.363(7)
C6 H6A . 0.9300
C5 C4 . 1.349(8)
C5 H5A . 0.9300
C4 C3 . 1.392(7)
C4 H4A . 0.9300
C2 C3 . 1.374(8)
C2 C1 . 1.523(7)
C3 H3A . 0.9300
